data_7235928
loop_
_publ_author_name
'Kumar, Amit'
'Sattar, Moh.'
'Verma, Ajay'
'Dara, Ankit'
'Kumar, Sangit'

_publ_section_title
;
 Double functionalization of
 2-amino-2&#x2032;-hydroxy-1,1&#x2032;-biaryls: synthesis of
 4-nitro-dibenzofurans and benzofuro-indoles
;
_journal_issue 56
_journal_name_full 'RSC Advances'
_journal_page_first 44728
_journal_paper_doi 10.1039/C5RA07328F
_journal_volume 5
_journal_year 2015
_chemical_formula_moiety 'C13  H8  N1  O3  F1'
_chemical_formula_sum 'C13 H8 F N O3'
_chemical_formula_weight 245.2
_space_group_IT_number 14
_space_group_name_Hall '-P 2ybc'
_space_group_name_H-M_alt 'P 1 21/c 1'
_symmetry_cell_setting monoclinic
_symmetry_Int_Tables_number 14
_symmetry_space_group_name_Hall '-P 2ybc'
_symmetry_space_group_name_H-M 'P 1 21/c 1'
_atom_sites_solution_hydrogens geom
_audit_conform_dict_location ftp://ftp.iucr.org/pub/cif_core.dic
_audit_conform_dict_name cif_core.dic
_audit_conform_dict_version 2.4.3
_audit_creation_date 2014-12-17T14:05:25-00:00
_audit_creation_method 'WinGX routine CIF_UPDATE'
_audit_update_record
;
2015-01-12 deposited with the CCDC.
2015-04-27 downloaded from the CCDC.
;
_cell_angle_alpha 90
_cell_angle_beta 100.270(5)
_cell_angle_gamma 90
_cell_formula_units_Z 8
_cell_length_a 9.2951(8)
_cell_length_b 17.4748(14)
_cell_length_c 13.7550(11)
_cell_measurement_reflns_used 0
_cell_measurement_temperature 298(2)
_cell_measurement_theta_max 0
_cell_measurement_theta_min 0
_cell_measurement_wavelength 0.71073
_cell_volume 2198.4(3)
_computing_molecular_graphics 'Ortep for Windows (Farrugia, 2012)'
_computing_publication_material 'WinGX publication routines (Farrugia, 2012)'
_computing_structure_refinement 'SHELXL-2014 (Sheldrick, 2014)'
_diffrn_ambient_temperature 298(2)
_diffrn_measured_fraction_theta_full 0.983
_diffrn_measured_fraction_theta_max 0.997
_diffrn_radiation_probe x-ray
_diffrn_radiation_type MoK\a
_diffrn_radiation_wavelength 0.71073
_diffrn_reflns_av_R_equivalents 0.167
_diffrn_reflns_Laue_measured_fraction_full 0.983
_diffrn_reflns_Laue_measured_fraction_max 0.997
_diffrn_reflns_limit_h_max 11
_diffrn_reflns_limit_h_min -11
_diffrn_reflns_limit_k_max 20
_diffrn_reflns_limit_k_min -20
_diffrn_reflns_limit_l_max 16
_diffrn_reflns_limit_l_min -16
_diffrn_reflns_number 49564
_diffrn_reflns_point_group_measured_fraction_full 0.983
_diffrn_reflns_point_group_measured_fraction_max 0.997
_diffrn_reflns_theta_full 25.242
_diffrn_reflns_theta_max 25.101
_diffrn_reflns_theta_min 2.227
_exptl_absorpt_coefficient_mu 0.118
_exptl_absorpt_correction_type none
_exptl_crystal_density_diffrn 1.482
_exptl_crystal_density_method 'not measured'
_exptl_crystal_description char
_exptl_crystal_F_000 1008
_exptl_crystal_size_max 0
_exptl_crystal_size_mid 0
_exptl_crystal_size_min 0
_refine_diff_density_max 0.163
_refine_diff_density_min -0.173
_refine_diff_density_rms 0.042
_refine_ls_extinction_method none
_refine_ls_goodness_of_fit_ref 1.042
_refine_ls_hydrogen_treatment constr
_refine_ls_matrix_type full
_refine_ls_number_constraints 0
_refine_ls_number_parameters 327
_refine_ls_number_reflns 3911
_refine_ls_number_restraints 0
_refine_ls_restrained_S_all 1.042
_refine_ls_R_factor_all 0.1498
_refine_ls_R_factor_gt 0.0628
_refine_ls_shift/su_max 0
_refine_ls_shift/su_mean 0
_refine_ls_structure_factor_coef Fsqd
_refine_ls_weighting_details 'w=1/[\s^2^(Fo^2^)+(0.0501P)^2^+1.0376P] where P=(Fo^2^+2Fc^2^)/3'
_refine_ls_weighting_scheme calc
_refine_ls_wR_factor_gt 0.1153
_refine_ls_wR_factor_ref 0.1433
_reflns_number_gt 2034
_reflns_number_total 3911
_reflns_threshold_expression 'I > 2\s(I)'
_cod_data_source_file c5ra07328f3.cif
_cod_data_source_block MS_282_I
_cod_original_sg_symbol_H-M 'P 21/c'
_cod_database_code 7235928

loop_
_symmetry_equiv_pos_as_xyz
'x, y, z'
'-x, y+1/2, -z+1/2'
'-x, -y, -z'
'x, -y-1/2, z-1/2'

loop_
_atom_site_label
_atom_site_type_symbol
_atom_site_fract_x
_atom_site_fract_y
_atom_site_fract_z
_atom_site_U_iso_or_equiv
_atom_site_adp_type
_atom_site_occupancy
_atom_site_calc_flag
O4 O 0.3698(2) 0.26265(13) 0.52482(14) 0.0519(6) Uani 1 d
O1 O 0.1608(2) 0.75961(12) 0.28129(14) 0.0497(6) Uani 1 d
F1 F 0.3705(3) 0.54474(12) 0.55538(15) 0.0866(7) Uani 1 d
F2 F 0.0890(2) 0.38968(12) 0.79947(14) 0.0833(7) Uani 1 d
N1 N 0.3623(3) 0.63929(19) 0.2281(2) 0.0572(8) Uani 1 d
O3 O 0.4545(3) 0.59125(15) 0.21908(19) 0.0773(8) Uani 1 d
O2 O 0.3093(3) 0.68276(17) 0.1628(2) 0.0895(9) Uani 1 d
N2 N 0.1821(4) 0.39953(18) 0.4689(2) 0.0653(9) Uani 1 d
O5 O 0.2652(3) 0.38396(19) 0.4130(2) 0.1064(11) Uani 1 d
C8 C 0.0788(3) 0.80404(19) 0.3364(2) 0.0434(8) Uani 1 d
O6 O 0.0818(4) 0.44361(17) 0.44772(19) 0.0966(10) Uani 1 d
C25 C 0.4414(3) 0.20263(19) 0.5803(2) 0.0458(8) Uani 1 d
C14 C 0.2964(3) 0.30135(19) 0.5879(2) 0.0450(8) Uani 1 d
C1 C 0.2226(3) 0.70272(18) 0.3437(2) 0.0433(8) Uani 1 d
C19 C 0.3194(3) 0.26768(18) 0.6820(2) 0.0449(8) Uani 1 d
C20 C 0.4157(3) 0.20413(18) 0.6770(2) 0.0435(8) Uani 1 d
C7 C 0.0893(3) 0.77531(18) 0.4318(2) 0.0441(8) Uani 1 d
C6 C 0.1831(3) 0.70929(18) 0.4375(2) 0.0443(8) Uani 1 d
C15 C 0.2074(4) 0.36410(19) 0.5669(2) 0.0477(8) Uani 1 d
C18 C 0.2491(4) 0.2980(2) 0.7546(2) 0.0528(9) Uani 1 d
H18 H 0.2621 0.2764 0.819 0.063 Uiso 1 calc
C16 C 0.1364(4) 0.39431(19) 0.6386(2) 0.0546(9) Uani 1 d
H16 H 0.0732 0.4372 0.6253 0.066 Uiso 1 calc
C2 C 0.3143(3) 0.64534(19) 0.3239(2) 0.0466(8) Uani 1 d
C11 C -0.0686(4) 0.8765(2) 0.4615(2) 0.0558(9) Uani 1 d
H11 H -0.1215 0.9022 0.5048 0.067 Uiso 1 calc
C9 C 0.0002(3) 0.86674(19) 0.3013(2) 0.0507(9) Uani 1 d
H9 H -0.0025 0.8842 0.2356 0.061 Uiso 1 calc
C24 C 0.5262(4) 0.14922(19) 0.5444(2) 0.0520(9) Uani 1 d
H24 H 0.5406 0.1507 0.4778 0.062 Uiso 1 calc
C12 C 0.0123(4) 0.8134(2) 0.4955(2) 0.0534(9) Uani 1 d
H12 H 0.0159 0.7958 0.5613 0.064 Uiso 1 calc
C23 C 0.5900(4) 0.09325(19) 0.6087(3) 0.0548(9) Uani 1 d
C17 C 0.1612(4) 0.3597(2) 0.7298(2) 0.0543(9) Uani 1 d
C3 C 0.3647(4) 0.5921(2) 0.3961(3) 0.0557(9) Uani 1 d
H3 H 0.4272 0.5516 0.3838 0.067 Uiso 1 calc
C5 C 0.2346(4) 0.6563(2) 0.5098(2) 0.0546(9) Uani 1 d
H5 H 0.21 0.6596 0.5738 0.066 Uiso 1 calc
C10 C -0.0762(4) 0.90455(19) 0.3652(2) 0.0519(9) Uani 1 d
C4 C 0.3218(4) 0.5993(2) 0.4862(2) 0.0583(10) Uani 1 d
C21 C 0.4822(4) 0.1482(2) 0.7416(3) 0.0564(9) Uani 1 d
H21 H 0.4687 0.1475 0.8085 0.068 Uiso 1 calc
C22 C 0.5678(4) 0.0939(2) 0.7071(3) 0.0610(10) Uani 1 d
H22 H 0.6133 0.0556 0.7512 0.073 Uiso 1 calc
C13 C -0.1640(4) 0.9750(2) 0.3320(3) 0.0692(11) Uani 1 d
H13A H -0.1187 1.0195 0.3686 0.104 Uiso 1 calc
H13B H -0.2638 0.9687 0.3445 0.104 Uiso 1 calc
H13C H -0.1667 0.9828 0.2611 0.104 Uiso 1 calc
C26 C 0.6825(4) 0.0315(2) 0.5741(3) 0.0759(12) Uani 1 d
H26A H 0.7859 0.0418 0.5997 0.114 Uiso 1 calc
H26B H 0.666 0.0309 0.5017 0.114 Uiso 1 calc
H26C H 0.6557 -0.0183 0.5984 0.114 Uiso 1 calc

loop_
_atom_site_aniso_label
_atom_site_aniso_U_11
_atom_site_aniso_U_22
_atom_site_aniso_U_33
_atom_site_aniso_U_23
_atom_site_aniso_U_13
_atom_site_aniso_U_12
O4 0.0630(15) 0.0609(15) 0.0351(13) -0.0027(11) 0.0176(12) 0.0039(12)
O1 0.0592(15) 0.0535(14) 0.0388(13) -0.0037(11) 0.0153(11) 0.0043(12)
F1 0.1150(18) 0.0810(16) 0.0598(14) 0.0142(12) 0.0047(13) 0.0307(14)
F2 0.1060(17) 0.0937(17) 0.0611(13) -0.0158(12) 0.0449(13) 0.0136(13)
N1 0.063(2) 0.061(2) 0.050(2) -0.0132(17) 0.0158(17) -0.0020(18)
O3 0.0800(19) 0.0763(19) 0.084(2) -0.0160(15) 0.0367(16) 0.0145(16)
O2 0.118(2) 0.110(2) 0.0464(16) 0.0045(16) 0.0298(16) 0.0356(19)
N2 0.082(2) 0.071(2) 0.0436(19) 0.0021(16) 0.0138(18) 0.0135(19)
O5 0.135(3) 0.139(3) 0.0569(17) 0.0350(17) 0.0501(19) 0.057(2)
C8 0.044(2) 0.049(2) 0.0385(18) -0.0061(16) 0.0109(16) -0.0018(17)
O6 0.121(3) 0.108(2) 0.0623(19) 0.0157(16) 0.0209(18) 0.056(2)
C25 0.048(2) 0.051(2) 0.0400(19) -0.0034(17) 0.0116(17) -0.0043(18)
C14 0.048(2) 0.054(2) 0.0361(19) -0.0095(17) 0.0161(16) -0.0050(18)
C1 0.046(2) 0.044(2) 0.0390(19) -0.0021(16) 0.0037(16) -0.0017(17)
C19 0.052(2) 0.051(2) 0.0333(19) -0.0039(15) 0.0135(16) -0.0101(18)
C20 0.047(2) 0.049(2) 0.0357(18) -0.0005(16) 0.0114(15) -0.0068(18)
C7 0.043(2) 0.051(2) 0.038(2) -0.0027(16) 0.0073(16) -0.0037(17)
C6 0.048(2) 0.051(2) 0.0345(19) -0.0016(16) 0.0071(16) -0.0042(18)
C15 0.055(2) 0.055(2) 0.0343(19) -0.0041(16) 0.0120(17) -0.0026(19)
C18 0.064(2) 0.065(2) 0.0337(19) -0.0013(17) 0.0178(17) -0.008(2)
C16 0.061(2) 0.054(2) 0.051(2) -0.0101(18) 0.0141(19) 0.0034(18)
C2 0.049(2) 0.048(2) 0.042(2) -0.0092(17) 0.0081(17) -0.0021(18)
C11 0.053(2) 0.063(3) 0.053(2) -0.0135(19) 0.0131(18) 0.002(2)
C9 0.056(2) 0.054(2) 0.0418(19) -0.0039(17) 0.0080(18) 0.0015(19)
C24 0.057(2) 0.063(2) 0.041(2) -0.0100(18) 0.0210(18) -0.006(2)
C12 0.055(2) 0.065(2) 0.043(2) -0.0047(18) 0.0154(18) 0.003(2)
C23 0.048(2) 0.051(2) 0.066(2) -0.0074(19) 0.0126(19) -0.0088(19)
C17 0.064(2) 0.063(2) 0.041(2) -0.0149(19) 0.0250(18) -0.003(2)
C3 0.055(2) 0.053(2) 0.057(2) -0.0089(19) 0.0025(19) 0.0067(18)
C5 0.060(2) 0.061(2) 0.042(2) -0.0021(18) 0.0101(18) 0.003(2)
C10 0.048(2) 0.052(2) 0.053(2) -0.0065(18) 0.0040(18) -0.0012(18)
C4 0.073(3) 0.055(2) 0.043(2) 0.0092(19) -0.0006(19) 0.007(2)
C21 0.064(2) 0.062(2) 0.045(2) 0.0040(18) 0.0175(19) -0.007(2)
C22 0.060(2) 0.062(3) 0.061(3) 0.0052(19) 0.011(2) -0.003(2)
C13 0.066(3) 0.065(3) 0.076(3) -0.005(2) 0.011(2) 0.012(2)
C26 0.066(3) 0.066(3) 0.096(3) -0.015(2) 0.016(2) 0.004(2)

loop_
_atom_type_symbol
_atom_type_description
_atom_type_scat_dispersion_real
_atom_type_scat_dispersion_imag
_atom_type_scat_source
C C 0.0033 0.0016 'International Tables Vol C Tables 4.2.6.8 and 6.1.1.4'
H H 0 0 'International Tables Vol C Tables 4.2.6.8 and 6.1.1.4'
N N 0.0061 0.0033 'International Tables Vol C Tables 4.2.6.8 and 6.1.1.4'
O O 0.0106 0.006 'International Tables Vol C Tables 4.2.6.8 and 6.1.1.4'
F F 0.0171 0.0103 'International Tables Vol C Tables 4.2.6.8 and 6.1.1.4'

loop_
_geom_angle_atom_site_label_1
_geom_angle_atom_site_label_2
_geom_angle_atom_site_label_3
_geom_angle
C14 O4 C25 105.5(2)
C1 O1 C8 105.7(2)
O2 N1 O3 123.7(3)
O2 N1 C2 118.2(3)
O3 N1 C2 118.2(3)
O6 N2 O5 122.9(3)
O6 N2 C15 118.9(3)
O5 N2 C15 118.2(3)
C9 C8 C7 124.8(3)
C9 C8 O1 124.4(3)
C7 C8 O1 110.9(3)
C24 C25 C20 124.4(3)
C24 C25 O4 124.4(3)
C20 C25 O4 111.2(3)
C15 C14 O4 127.5(3)
C15 C14 C19 121.1(3)
O4 C14 C19 111.4(3)
O1 C1 C2 127.6(3)
O1 C1 C6 111.5(3)
C2 C1 C6 120.9(3)
C18 C19 C14 119.2(3)
C18 C19 C20 134.9(3)
C14 C19 C20 105.9(3)
C21 C20 C25 117.7(3)
C21 C20 C19 136.3(3)
C25 C20 C19 106.0(3)
C8 C7 C12 117.5(3)
C8 C7 C6 106.3(3)
C12 C7 C6 136.2(3)
C5 C6 C1 119.5(3)
C5 C6 C7 134.8(3)
C1 C6 C7 105.7(3)
C14 C15 C16 120.0(3)
C14 C15 N2 121.5(3)
C16 C15 N2 118.4(3)
C17 C18 C19 117.4(3)
C17 C18 H18 121.3
C19 C18 H18 121.3
C17 C16 C15 117.3(3)
C17 C16 H16 121.4
C15 C16 H16 121.4
C1 C2 C3 119.5(3)
C1 C2 N1 121.9(3)
C3 C2 N1 118.6(3)
C12 C11 C10 122.4(3)
C12 C11 H11 118.8
C10 C11 H11 118.8
C8 C9 C10 117.5(3)
C8 C9 H9 121.3
C10 C9 H9 121.3
C25 C24 C23 117.5(3)
C25 C24 H24 121.2
C23 C24 H24 121.2
C11 C12 C7 118.8(3)
C11 C12 H12 120.6
C7 C12 H12 120.6
C24 C23 C22 119.4(3)
C24 C23 C26 120.6(3)
C22 C23 C26 119.9(3)
C18 C17 F2 118.4(3)
C18 C17 C16 125.0(3)
F2 C17 C16 116.6(3)
C4 C3 C2 118.1(3)
C4 C3 H3 120.9
C2 C3 H3 120.9
C4 C5 C6 117.6(3)
C4 C5 H5 121.2
C6 C5 H5 121.2
C9 C10 C11 119.0(3)
C9 C10 C13 120.5(3)
C11 C10 C13 120.5(3)
C5 C4 F1 118.8(3)
C5 C4 C3 124.4(3)
F1 C4 C3 116.8(3)
C22 C21 C20 118.9(3)
C22 C21 H21 120.6
C20 C21 H21 120.6
C21 C22 C23 122.0(3)
C21 C22 H22 119
C23 C22 H22 119
C10 C13 H13A 109.5
C10 C13 H13B 109.5
H13A C13 H13B 109.5
C10 C13 H13C 109.5
H13A C13 H13C 109.5
H13B C13 H13C 109.5
C23 C26 H26A 109.5
C23 C26 H26B 109.5
H26A C26 H26B 109.5
C23 C26 H26C 109.5
H26A C26 H26C 109.5
H26B C26 H26C 109.5

loop_
_geom_bond_atom_site_label_1
_geom_bond_atom_site_label_2
_geom_bond_distance
O4 C14 1.374(3)
O4 C25 1.395(4)
O1 C1 1.371(3)
O1 C8 1.402(3)
F1 C4 1.366(4)
F2 C17 1.369(3)
N1 O2 1.213(4)
N1 O3 1.221(3)
N1 C2 1.468(4)
N2 O6 1.205(3)
N2 O5 1.214(3)
N2 C15 1.464(4)
C8 C9 1.357(4)
C8 C7 1.391(4)
C25 C24 1.369(4)
C25 C20 1.393(4)
C14 C15 1.373(4)
C14 C19 1.403(4)
C1 C2 1.375(4)
C1 C6 1.408(4)
C19 C18 1.392(4)
C19 C20 1.436(4)
C20 C21 1.390(4)
C7 C12 1.395(4)
C7 C6 1.440(4)
C6 C5 1.381(4)
C15 C16 1.384(4)
C18 C17 1.359(4)
C18 H18 0.95
C16 C17 1.375(4)
C16 H16 0.95
C2 C3 1.381(4)
C11 C12 1.369(4)
C11 C10 1.403(4)
C11 H11 0.95
C9 C10 1.392(4)
C9 H9 0.95
C24 C23 1.379(4)
C24 H24 0.95
C12 H12 0.95
C23 C22 1.406(5)
C23 C26 1.508(5)
C3 C4 1.374(4)
C3 H3 0.95
C5 C4 1.360(4)
C5 H5 0.95
C10 C13 1.503(4)
C21 C22 1.376(4)
C21 H21 0.95
C22 H22 0.95
C13 H13A 0.98
C13 H13B 0.98
C13 H13C 0.98
C26 H26A 0.98
C26 H26B 0.98
C26 H26C 0.98
